data_1567534
loop_
_publ_author_name
'Prapakaran, Tulasi'
'Murugavel, Ramaswamy'

_publ_section_title
;
 4,4'-Methylenebis[<i>N</i>-(2-hydroxy-3-methoxybenzylidene)-2,6-diisopropylaniline]
;
_journal_coeditor_code BV4044
_journal_issue 8
_journal_name_full IUCrData
_journal_page_first x220793
_journal_paper_doi 10.1107/S2414314622007933
_journal_volume 7
_journal_year 2022
_chemical_formula_iupac 'C41 H50 N2 O4'
_chemical_formula_moiety 'C41 H50 N2 O4'
_chemical_formula_sum 'C41 H50 N2 O4'
_chemical_formula_weight 634.83
_chemical_name_systematic 4,4'-Methylenebis[<i>N</i>-(2-hydroxy-3-methoxybenzylidene)-2,6-diisopropylaniline]
_space_group_crystal_system triclinic
_space_group_IT_number 2
_space_group_name_Hall '-P 1'
_space_group_name_H-M_alt 'P -1'
_atom_sites_solution_hydrogens mixed
_atom_sites_solution_primary dual
_audit_creation_method
;
Olex2 1.5
(compiled 2022.04.07 svn.rca3783a0 for OlexSys, GUI svn.r6498)
;
_cell_angle_alpha 101.541(2)
_cell_angle_beta 97.341(2)
_cell_angle_gamma 92.928(2)
_cell_formula_units_Z 2
_cell_length_a 6.01550(10)
_cell_length_b 16.5935(3)
_cell_length_c 19.2093(3)
_cell_measurement_reflns_used 9193
_cell_measurement_temperature 150.15
_cell_measurement_theta_max 31.1120
_cell_measurement_theta_min 2.2940
_cell_volume 1857.47(6)
_computing_cell_refinement
;
CrysAlisPro (Rigaku OD, 2017)
;
_computing_data_collection
;
CrysAlisPro (Rigaku OD, 2017)
;
_computing_data_reduction
;
CrysAlisPro (Rigaku OD, 2017)
;
_computing_molecular_graphics
;
<i>OLEX2</i> (Dolomanov <i>et al.</i>,  2009)
;
_computing_publication_material
;
publCIF (Westrip, 2010)
;
_computing_structure_refinement
;
SHELXL2015 (Sheldrick, 2015b)
;
_computing_structure_solution
;
SHELXT2015 (Sheldrick, 2015a)
;
_diffrn_ambient_temperature 150.15
_diffrn_detector 'CCD plate'
_diffrn_measured_fraction_theta_full 0.996
_diffrn_measured_fraction_theta_max 0.996
_diffrn_measurement_device 'AFC12 (Right): Kappa 3 circle'
_diffrn_measurement_device_type 'Rigaku Saturn 724+'
_diffrn_measurement_method '\w scans'
_diffrn_radiation_monochromator graphite
_diffrn_radiation_probe x-ray
_diffrn_radiation_type 'Mo K\a'
_diffrn_radiation_wavelength 0.71073
_diffrn_reflns_av_R_equivalents 0.0197
_diffrn_reflns_av_unetI/netI 0.0273
_diffrn_reflns_limit_h_max 7
_diffrn_reflns_limit_h_min -7
_diffrn_reflns_limit_k_max 15
_diffrn_reflns_limit_k_min -19
_diffrn_reflns_limit_l_max 22
_diffrn_reflns_limit_l_min -21
_diffrn_reflns_number 14358
_diffrn_reflns_theta_full 25.024
_diffrn_reflns_theta_max 25.024
_diffrn_reflns_theta_min 2.513
_diffrn_source 'fine-focus sealed X-ray tube'
_exptl_absorpt_coefficient_mu 0.072
_exptl_absorpt_correction_T_max 1.00000
_exptl_absorpt_correction_T_min 0.70089
_exptl_absorpt_correction_type multi-scan
_exptl_absorpt_process_details
;
(CrysAlisPro; Rigaku OD, 2017)
;
_exptl_crystal_colour yellow
_exptl_crystal_density_diffrn 1.135
_exptl_crystal_description needle
_exptl_crystal_F_000 684
_exptl_crystal_size_max 0.45
_exptl_crystal_size_mid 0.14
_exptl_crystal_size_min 0.1
_refine_diff_density_max 0.362
_refine_diff_density_min -0.173
_refine_ls_extinction_method none
_refine_ls_goodness_of_fit_ref 1.027
_refine_ls_hydrogen_treatment mixed
_refine_ls_matrix_type full
_refine_ls_number_parameters 440
_refine_ls_number_reflns 6528
_refine_ls_number_restraints 2
_refine_ls_restrained_S_all 1.027
_refine_ls_R_factor_all 0.0619
_refine_ls_R_factor_gt 0.0482
_refine_ls_shift/su_max 0.001
_refine_ls_shift/su_mean 0.000
_refine_ls_structure_factor_coef Fsqd
_refine_ls_weighting_details 'w=1/[\s^2^(Fo^2^)+(0.0537P)^2^+0.6230P] where P=(Fo^2^+2Fc^2^)/3'
_refine_ls_weighting_scheme calc
_refine_ls_wR_factor_gt 0.1166
_refine_ls_wR_factor_ref 0.1264
_reflns_number_gt 5207
_reflns_number_total 6528
_reflns_threshold_expression 'I > 2\s(I)'
_cod_data_source_file bv4044sup1.cif
_cod_data_source_block I
_cod_database_code 1567534
_shelx_space_group_comment
;
The symmetry employed for this shelxl refinement is uniquely defined
by the following loop, which should always be used as a source of
symmetry information in preference to the above space-group names.
They are only intended as comments.
;
_shelx_estimated_absorpt_t_min 0.968
_shelx_estimated_absorpt_t_max 0.993

loop_
_space_group_symop_operation_xyz
'x, y, z'
'-x, -y, -z'

loop_
_atom_site_type_symbol
_atom_site_label
_atom_site_fract_x
_atom_site_fract_y
_atom_site_fract_z
_atom_site_U_iso_or_equiv
_atom_site_adp_type
_atom_site_calc_flag
_atom_site_occupancy
_atom_site_disorder_assembly
_atom_site_disorder_group
O O3 1.0025(2) 0.74747(8) 0.94420(6) 0.0440(3) Uani d 1 . .
H H3 0.951(3) 0.7684(12) 0.9080(9) 0.053 Uiso d 1 . .
O O1 0.7058(2) 0.60969(8) 0.22598(7) 0.0516(4) Uani d 1 . .
H H1 0.681(4) 0.6413(12) 0.2656(9) 0.062 Uiso d 1 . .
N N2 0.7464(2) 0.82044(8) 0.86122(7) 0.0331(3) Uani d 1 . .
O O4 1.0694(3) 0.68864(8) 1.06103(7) 0.0578(4) Uani d 1 . .
N N1 0.5193(3) 0.67089(8) 0.33770(7) 0.0382(3) Uani d 1 . .
O O2 0.6886(3) 0.49933(10) 0.10588(8) 0.0728(5) Uani d 1 . .
C C11 0.6910(3) 0.84537(10) 0.79454(8) 0.0319(4) Uani d 1 . .
C C1 0.5145(3) 0.73131(10) 0.40200(8) 0.0359(4) Uani d 1 . .
C C40 0.8509(3) 0.76246(9) 0.99044(8) 0.0354(4) Uani d 1 . .
C C12 0.8185(3) 0.91305(10) 0.78247(9) 0.0365(4) Uani d 1 . .
C C10 0.5268(3) 0.79864(10) 0.74104(8) 0.0355(4) Uani d 1 . .
C C34 0.6145(3) 0.83185(10) 0.90880(8) 0.0371(4) Uani d 1 . .
H H34 0.481609 0.858880 0.899791 0.044 Uiso calc 1 . .
C C6 0.6688(3) 0.72676(10) 0.46248(8) 0.0373(4) Uani d 1 . .
C C35 0.6612(3) 0.80476(10) 0.97640(8) 0.0368(4) Uani d 1 . .
C C39 0.8850(3) 0.73198(10) 1.05412(9) 0.0419(4) Uani d 1 . .
C C2 0.3717(3) 0.79565(10) 0.40243(9) 0.0389(4) Uani d 1 . .
C C26 0.3601(3) 0.61353(10) 0.31618(9) 0.0406(4) Uani d 1 . .
H H26 0.240549 0.611575 0.343812 0.049 Uiso calc 1 . .
C C20 0.4027(3) 0.72003(11) 0.74959(9) 0.0415(4) Uani d 1 . .
H H20 0.465958 0.708075 0.796857 0.050 Uiso calc 1 . .
C C27 0.3567(3) 0.55148(10) 0.25099(9) 0.0437(5) Uani d 1 . .
C C17 0.8142(3) 0.65446(11) 0.46037(9) 0.0429(4) Uani d 1 . .
H H17 0.850517 0.638445 0.410326 0.052 Uiso calc 1 . .
C C13 0.7696(3) 0.93566(10) 0.71661(9) 0.0443(5) Uani d 1 . .
H H13 0.854035 0.981442 0.707478 0.053 Uiso calc 1 . .
C C9 0.4843(3) 0.82531(11) 0.67685(9) 0.0440(4) Uani d 1 . .
H H9 0.370611 0.795636 0.640563 0.053 Uiso calc 1 . .
C C32 0.5288(3) 0.55181(10) 0.20858(9) 0.0450(5) Uani d 1 . .
C C5 0.6753(3) 0.78841(11) 0.52375(9) 0.0445(5) Uani d 1 . .
H H5 0.778531 0.786489 0.565046 0.053 Uiso calc 1 . .
C C8 0.6012(4) 0.89338(10) 0.66378(9) 0.0479(5) Uani d 1 . .
C C14 0.2141(3) 0.80248(11) 0.33507(9) 0.0455(5) Uani d 1 . .
H H14 0.156626 0.745187 0.309572 0.055 Uiso calc 1 . .
C C23 1.0007(3) 0.96050(11) 0.84052(10) 0.0430(4) Uani d 1 . .
H H23 1.060884 0.920571 0.869481 0.052 Uiso calc 1 . .
C C4 0.5351(4) 0.85284(10) 0.52639(9) 0.0484(5) Uani d 1 . .
C C38 0.7348(4) 0.74707(12) 1.10290(10) 0.0541(5) Uani d 1 . .
H H38 0.757654 0.726711 1.145902 0.065 Uiso calc 1 . .
C C3 0.3853(4) 0.85535(11) 0.46560(9) 0.0461(5) Uani d 1 . .
H H3A 0.289154 0.899146 0.467117 0.055 Uiso calc 1 . .
C C22 0.4396(3) 0.64662(11) 0.69073(10) 0.0492(5) Uani d 1 . .
H H22A 0.375698 0.656181 0.643808 0.074 Uiso calc 1 . .
H H22B 0.365593 0.596154 0.699171 0.074 Uiso calc 1 . .
H H22C 0.601106 0.640609 0.691609 0.074 Uiso calc 1 . .
C C25 0.9011(4) 1.02789(12) 0.89148(11) 0.0559(5) Uani d 1 . .
H H25A 0.837631 1.067768 0.864671 0.084 Uiso calc 1 . .
H H25B 1.019478 1.056175 0.929668 0.084 Uiso calc 1 . .
H H25C 0.782346 1.002839 0.912677 0.084 Uiso calc 1 . .
C C15 0.3467(4) 0.83974(13) 0.28492(9) 0.0506(5) Uani d 1 . .
H H15A 0.414913 0.894536 0.309715 0.076 Uiso calc 1 . .
H H15B 0.245340 0.844596 0.242036 0.076 Uiso calc 1 . .
H H15C 0.465146 0.804004 0.270828 0.076 Uiso calc 1 . .
C C36 0.5113(4) 0.81944(14) 1.02708(10) 0.0561(5) Uani d 1 . .
H H36 0.382589 0.848622 1.017936 0.067 Uiso calc 1 . .
C C19 1.0370(3) 0.67380(14) 0.51052(11) 0.0572(5) Uani d 1 . .
H H19A 1.115965 0.723219 0.501878 0.086 Uiso calc 1 . .
H H19B 1.130050 0.627070 0.501414 0.086 Uiso calc 1 . .
H H19C 1.008032 0.683539 0.560462 0.086 Uiso calc 1 . .
C C18 0.6850(4) 0.57976(12) 0.47611(12) 0.0582(5) Uani d 1 . .
H H18A 0.649514 0.592890 0.525320 0.087 Uiso calc 1 . .
H H18B 0.777577 0.532586 0.470693 0.087 Uiso calc 1 . .
H H18C 0.545238 0.565974 0.442407 0.087 Uiso calc 1 . .
C C31 0.5186(4) 0.49171(12) 0.14498(10) 0.0564(6) Uani d 1 . .
C C30 0.3394(5) 0.43240(13) 0.12604(12) 0.0692(7) Uani d 1 . .
H H30 0.333160 0.391143 0.083543 0.083 Uiso calc 1 . .
C C16 0.0106(4) 0.85078(14) 0.35006(12) 0.0578(5) Uani d 1 . .
H H16A -0.068439 0.827835 0.384144 0.087 Uiso calc 1 . .
H H16B -0.091097 0.846769 0.305168 0.087 Uiso calc 1 . .
H H16C 0.060441 0.908807 0.370516 0.087 Uiso calc 1 . .
C C24 1.1994(4) 0.99674(13) 0.81108(13) 0.0617(6) Uani d 1 . .
H H24A 1.256611 0.953185 0.777110 0.093 Uiso calc 1 . .
H H24B 1.319035 1.019800 0.850773 0.093 Uiso calc 1 . .
H H24C 1.149822 1.040428 0.786503 0.093 Uiso calc 1 . .
C C41 1.1111(5) 0.65391(13) 1.12360(10) 0.0706(7) Uani d 1 . .
H H41A 1.248975 0.624954 1.122168 0.106 Uiso calc 1 . .
H H41B 0.984325 0.614930 1.124753 0.106 Uiso calc 1 . .
H H41C 1.128626 0.698107 1.166670 0.106 Uiso calc 1 . .
C C37 0.5509(4) 0.79164(15) 1.08980(11) 0.0638(6) Uani d 1 . .
H H37 0.451395 0.803020 1.124549 0.077 Uiso calc 1 . .
C C28 0.1750(4) 0.49100(12) 0.22983(12) 0.0594(6) Uani d 1 . .
H H28 0.056929 0.490900 0.258265 0.071 Uiso calc 1 . .
C C29 0.1685(5) 0.43223(13) 0.16819(14) 0.0733(7) Uani d 1 . .
H H29 0.046251 0.391143 0.154217 0.088 Uiso calc 1 . .
C C7 0.5468(5) 0.92094(12) 0.59319(10) 0.0707(7) Uani d 1 . .
H H7A 0.662509 0.964598 0.590916 0.085 Uiso calc 1 . .
H H7B 0.400484 0.945705 0.592621 0.085 Uiso calc 1 . .
C C21 0.1526(4) 0.73049(15) 0.75052(13) 0.0664(6) Uani d 1 . .
H H21A 0.132640 0.773893 0.791564 0.100 Uiso calc 1 . .
H H21B 0.076116 0.678439 0.754658 0.100 Uiso calc 1 . .
H H21C 0.088405 0.745873 0.705952 0.100 Uiso calc 1 . .
C C33 0.6978(6) 0.43475(17) 0.04340(12) 0.0931(10) Uani d 1 . .
H H33A 0.562963 0.433193 0.008493 0.140 Uiso calc 1 . .
H H33B 0.705075 0.381452 0.057866 0.140 Uiso calc 1 . .
H H33C 0.831693 0.445924 0.021586 0.140 Uiso calc 1 . .

loop_
_atom_site_aniso_label
_atom_site_aniso_U_11
_atom_site_aniso_U_22
_atom_site_aniso_U_33
_atom_site_aniso_U_12
_atom_site_aniso_U_13
_atom_site_aniso_U_23
O3 0.0572(8) 0.0496(7) 0.0265(6) 0.0123(6) 0.0014(6) 0.0118(5)
O1 0.0671(9) 0.0487(8) 0.0317(7) -0.0023(7) 0.0012(6) -0.0034(6)
N2 0.0405(8) 0.0335(7) 0.0220(7) 0.0002(6) -0.0033(6) 0.0037(5)
O4 0.0913(11) 0.0533(8) 0.0309(7) 0.0170(8) -0.0017(7) 0.0175(6)
N1 0.0505(9) 0.0356(8) 0.0252(7) -0.0078(7) -0.0046(6) 0.0073(6)
O2 0.1026(13) 0.0644(10) 0.0392(8) 0.0231(9) -0.0028(9) -0.0140(7)
C11 0.0403(10) 0.0314(8) 0.0231(8) 0.0068(7) 0.0005(7) 0.0048(6)
C1 0.0474(10) 0.0339(9) 0.0238(8) -0.0136(8) -0.0004(7) 0.0074(7)
C40 0.0528(11) 0.0272(8) 0.0206(8) -0.0070(7) -0.0016(7) -0.0014(6)
C12 0.0456(10) 0.0312(8) 0.0308(9) 0.0059(7) 0.0013(8) 0.0039(7)
C10 0.0440(10) 0.0347(9) 0.0253(8) 0.0049(7) -0.0012(7) 0.0035(7)
C34 0.0405(10) 0.0394(9) 0.0271(8) 0.0012(8) -0.0028(8) 0.0021(7)
C6 0.0467(10) 0.0373(9) 0.0269(8) -0.0122(8) -0.0015(7) 0.0123(7)
C35 0.0463(10) 0.0367(9) 0.0227(8) -0.0068(8) -0.0007(7) 0.0010(7)
C39 0.0659(13) 0.0292(9) 0.0247(8) -0.0065(8) -0.0062(8) 0.0023(7)
C2 0.0539(11) 0.0337(9) 0.0279(9) -0.0103(8) -0.0018(8) 0.0118(7)
C26 0.0509(11) 0.0346(9) 0.0340(9) -0.0047(8) -0.0066(8) 0.0120(7)
C20 0.0504(11) 0.0399(10) 0.0304(9) -0.0043(8) -0.0043(8) 0.0068(7)
C27 0.0602(12) 0.0292(9) 0.0358(9) -0.0024(8) -0.0153(9) 0.0084(7)
C17 0.0464(11) 0.0505(11) 0.0301(9) -0.0055(8) -0.0015(8) 0.0109(8)
C13 0.0710(13) 0.0282(9) 0.0331(9) 0.0016(8) 0.0050(9) 0.0069(7)
C9 0.0633(12) 0.0355(9) 0.0264(9) 0.0033(8) -0.0115(8) 0.0015(7)
C32 0.0642(13) 0.0312(9) 0.0330(9) 0.0043(9) -0.0162(9) 0.0055(7)
C5 0.0675(13) 0.0390(10) 0.0237(8) -0.0121(9) -0.0084(8) 0.0124(7)
C8 0.0873(15) 0.0297(9) 0.0239(9) 0.0063(9) -0.0018(9) 0.0045(7)
C14 0.0637(13) 0.0357(9) 0.0329(9) -0.0065(9) -0.0103(9) 0.0108(7)
C23 0.0467(11) 0.0372(9) 0.0414(10) -0.0026(8) -0.0061(8) 0.0086(8)
C4 0.0871(15) 0.0305(9) 0.0255(9) -0.0078(9) -0.0034(9) 0.0113(7)
C38 0.0837(16) 0.0504(11) 0.0261(9) -0.0100(11) 0.0034(10) 0.0096(8)
C3 0.0752(14) 0.0320(9) 0.0307(9) -0.0014(9) -0.0002(9) 0.0118(7)
C22 0.0581(12) 0.0363(10) 0.0476(11) -0.0005(9) -0.0047(9) 0.0046(8)
C25 0.0630(14) 0.0471(11) 0.0463(11) -0.0044(10) -0.0065(10) -0.0063(9)
C15 0.0654(13) 0.0596(12) 0.0289(9) 0.0106(10) 0.0017(9) 0.0161(8)
C36 0.0599(13) 0.0714(14) 0.0363(10) 0.0052(11) 0.0093(10) 0.0082(10)
C19 0.0514(12) 0.0735(14) 0.0452(11) -0.0060(10) -0.0057(9) 0.0193(10)
C18 0.0619(14) 0.0443(11) 0.0690(14) -0.0009(10) -0.0026(11) 0.0222(10)
C31 0.0854(16) 0.0401(11) 0.0355(10) 0.0170(11) -0.0143(11) 0.0001(8)
C30 0.108(2) 0.0358(11) 0.0472(12) 0.0088(12) -0.0302(14) -0.0061(9)
C16 0.0529(13) 0.0660(13) 0.0571(13) -0.0065(10) 0.0005(10) 0.0264(11)
C24 0.0530(13) 0.0530(12) 0.0765(15) -0.0077(10) 0.0031(11) 0.0139(11)
C41 0.129(2) 0.0532(12) 0.0291(10) 0.0189(13) -0.0073(12) 0.0165(9)
C37 0.0763(16) 0.0821(16) 0.0348(11) -0.0007(13) 0.0162(11) 0.0128(10)
C28 0.0726(15) 0.0379(10) 0.0572(13) -0.0126(10) -0.0186(11) 0.0069(9)
C29 0.097(2) 0.0386(12) 0.0668(15) -0.0155(12) -0.0330(15) 0.0029(11)
C7 0.144(2) 0.0361(10) 0.0273(10) 0.0050(12) -0.0084(12) 0.0081(8)
C21 0.0582(14) 0.0677(14) 0.0706(15) -0.0051(11) 0.0169(12) 0.0056(12)
C33 0.141(3) 0.0810(18) 0.0415(13) 0.0436(18) -0.0069(15) -0.0201(12)

loop_
_atom_type_symbol
_atom_type_description
_atom_type_scat_dispersion_real
_atom_type_scat_dispersion_imag
_atom_type_scat_source
C C 0.0033 0.0016 'International Tables Vol C Tables 4.2.6.8 and 6.1.1.4'
H H 0.0000 0.0000 'International Tables Vol C Tables 4.2.6.8 and 6.1.1.4'
N N 0.0061 0.0033 'International Tables Vol C Tables 4.2.6.8 and 6.1.1.4'
O O 0.0106 0.0060 'International Tables Vol C Tables 4.2.6.8 and 6.1.1.4'

loop_
_geom_angle_atom_site_label_1
_geom_angle_atom_site_label_2
_geom_angle_atom_site_label_3
_geom_angle_site_symmetry_1
_geom_angle_site_symmetry_3
_geom_angle
_geom_angle_publ_flag
C40 O3 H3 . . 105.0(13) ?
C32 O1 H1 . . 104.8(15) ?
C34 N2 C11 . . 120.48(14) ?
C39 O4 C41 . . 117.77(17) ?
C26 N1 C1 . . 120.19(15) ?
C31 O2 C33 . . 117.5(2) ?
C12 C11 N2 . . 117.70(14) ?
C12 C11 C10 . . 121.75(14) ?
C10 C11 N2 . . 120.32(14) ?
C6 C1 N1 . . 117.43(16) ?
C2 C1 N1 . . 120.55(15) ?
C2 C1 C6 . . 121.87(15) ?
O3 C40 C35 . . 122.38(14) ?
O3 C40 C39 . . 118.06(16) ?
C35 C40 C39 . . 119.54(16) ?
C11 C12 C23 . . 120.51(15) ?
C13 C12 C11 . . 117.75(16) ?
C13 C12 C23 . . 121.73(16) ?
C11 C10 C20 . . 123.08(14) ?
C9 C10 C11 . . 117.40(16) ?
C9 C10 C20 . . 119.48(15) ?
N2 C34 H34 . . 118.9 ?
N2 C34 C35 . . 122.13(16) ?
C35 C34 H34 . . 118.9 ?
C1 C6 C17 . . 120.00(15) ?
C5 C6 C1 . . 117.76(16) ?
C5 C6 C17 . . 122.20(15) ?
C40 C35 C34 . . 120.49(15) ?
C40 C35 C36 . . 119.71(16) ?
C36 C35 C34 . . 119.78(17) ?
O4 C39 C40 . . 114.75(16) ?
O4 C39 C38 . . 125.72(16) ?
C38 C39 C40 . . 119.53(18) ?
C1 C2 C14 . . 121.32(15) ?
C3 C2 C1 . . 117.64(16) ?
C3 C2 C14 . . 120.98(16) ?
N1 C26 H26 . . 118.9 ?
N1 C26 C27 . . 122.13(18) ?
C27 C26 H26 . . 118.9 ?
C10 C20 H20 . . 107.8 ?
C10 C20 C22 . . 111.11(15) ?
C10 C20 C21 . . 111.23(16) ?
C22 C20 H20 . . 107.8 ?
C21 C20 H20 . . 107.8 ?
C21 C20 C22 . . 110.92(16) ?
C32 C27 C26 . . 121.01(16) ?
C32 C27 C28 . . 119.76(18) ?
C28 C27 C26 . . 119.21(19) ?
C6 C17 H17 . . 107.3 ?
C6 C17 C19 . . 114.19(16) ?
C6 C17 C18 . . 110.88(15) ?
C19 C17 H17 . . 107.3 ?
C19 C17 C18 . . 109.68(16) ?
C18 C17 H17 . . 107.3 ?
C12 C13 H13 . . 119.0 ?
C8 C13 C12 . . 122.04(17) ?
C8 C13 H13 . . 119.0 ?
C10 C9 H9 . . 118.8 ?
C8 C9 C10 . . 122.50(17) ?
C8 C9 H9 . . 118.8 ?
O1 C32 C27 . . 122.06(16) ?
O1 C32 C31 . . 118.3(2) ?
C27 C32 C31 . . 119.67(19) ?
C6 C5 H5 . . 119.0 ?
C6 C5 C4 . . 122.02(16) ?
C4 C5 H5 . . 119.0 ?
C13 C8 C7 . . 120.93(18) ?
C9 C8 C13 . . 118.42(16) ?
C9 C8 C7 . . 120.65(18) ?
C2 C14 H14 . . 107.4 ?
C15 C14 C2 . . 109.56(16) ?
C15 C14 H14 . . 107.4 ?
C16 C14 C2 . . 114.26(16) ?
C16 C14 H14 . . 107.4 ?
C16 C14 C15 . . 110.48(15) ?
C12 C23 H23 . . 107.2 ?
C12 C23 C25 . . 110.64(15) ?
C12 C23 C24 . . 113.66(16) ?
C25 C23 H23 . . 107.2 ?
C24 C23 H23 . . 107.2 ?
C24 C23 C25 . . 110.75(16) ?
C5 C4 C7 . . 121.60(17) ?
C3 C4 C5 . . 118.58(16) ?
C3 C4 C7 . . 119.80(18) ?
C39 C38 H38 . . 119.7 ?
C39 C38 C37 . . 120.64(18) ?
C37 C38 H38 . . 119.7 ?
C2 C3 H3A . . 118.9 ?
C4 C3 C2 . . 122.13(18) ?
C4 C3 H3A . . 118.9 ?
C20 C22 H22A . . 109.5 ?
C20 C22 H22B . . 109.5 ?
C20 C22 H22C . . 109.5 ?
H22A C22 H22B . . 109.5 ?
H22A C22 H22C . . 109.5 ?
H22B C22 H22C . . 109.5 ?
C23 C25 H25A . . 109.5 ?
C23 C25 H25B . . 109.5 ?
C23 C25 H25C . . 109.5 ?
H25A C25 H25B . . 109.5 ?
H25A C25 H25C . . 109.5 ?
H25B C25 H25C . . 109.5 ?
C14 C15 H15A . . 109.5 ?
C14 C15 H15B . . 109.5 ?
C14 C15 H15C . . 109.5 ?
H15A C15 H15B . . 109.5 ?
H15A C15 H15C . . 109.5 ?
H15B C15 H15C . . 109.5 ?
C35 C36 H36 . . 120.0 ?
C37 C36 C35 . . 120.0(2) ?
C37 C36 H36 . . 120.0 ?
C17 C19 H19A . . 109.5 ?
C17 C19 H19B . . 109.5 ?
C17 C19 H19C . . 109.5 ?
H19A C19 H19B . . 109.5 ?
H19A C19 H19C . . 109.5 ?
H19B C19 H19C . . 109.5 ?
C17 C18 H18A . . 109.5 ?
C17 C18 H18B . . 109.5 ?
C17 C18 H18C . . 109.5 ?
H18A C18 H18B . . 109.5 ?
H18A C18 H18C . . 109.5 ?
H18B C18 H18C . . 109.5 ?
O2 C31 C32 . . 115.3(2) ?
O2 C31 C30 . . 125.46(19) ?
C30 C31 C32 . . 119.3(2) ?
C31 C30 H30 . . 119.5 ?
C31 C30 C29 . . 121.0(2) ?
C29 C30 H30 . . 119.5 ?
C14 C16 H16A . . 109.5 ?
C14 C16 H16B . . 109.5 ?
C14 C16 H16C . . 109.5 ?
H16A C16 H16B . . 109.5 ?
H16A C16 H16C . . 109.5 ?
H16B C16 H16C . . 109.5 ?
C23 C24 H24A . . 109.5 ?
C23 C24 H24B . . 109.5 ?
C23 C24 H24C . . 109.5 ?
H24A C24 H24B . . 109.5 ?
H24A C24 H24C . . 109.5 ?
H24B C24 H24C . . 109.5 ?
O4 C41 H41A . . 109.5 ?
O4 C41 H41B . . 109.5 ?
O4 C41 H41C . . 109.5 ?
H41A C41 H41B . . 109.5 ?
H41A C41 H41C . . 109.5 ?
H41B C41 H41C . . 109.5 ?
C38 C37 H37 . . 119.7 ?
C36 C37 C38 . . 120.5(2) ?
C36 C37 H37 . . 119.7 ?
C27 C28 H28 . . 120.0 ?
C29 C28 C27 . . 120.0(2) ?
C29 C28 H28 . . 120.0 ?
C30 C29 H29 . . 119.8 ?
C28 C29 C30 . . 120.4(2) ?
C28 C29 H29 . . 119.8 ?
C8 C7 C4 . . 114.93(15) ?
C8 C7 H7A . . 108.5 ?
C8 C7 H7B . . 108.5 ?
C4 C7 H7A . . 108.5 ?
C4 C7 H7B . . 108.5 ?
H7A C7 H7B . . 107.5 ?
C20 C21 H21A . . 109.5 ?
C20 C21 H21B . . 109.5 ?
C20 C21 H21C . . 109.5 ?
H21A C21 H21B . . 109.5 ?
H21A C21 H21C . . 109.5 ?
H21B C21 H21C . . 109.5 ?
O2 C33 H33A . . 109.5 ?
O2 C33 H33B . . 109.5 ?
O2 C33 H33C . . 109.5 ?
H33A C33 H33B . . 109.5 ?
H33A C33 H33C . . 109.5 ?
H33B C33 H33C . . 109.5 ?

loop_
_geom_bond_atom_site_label_1
_geom_bond_atom_site_label_2
_geom_bond_site_symmetry_2
_geom_bond_distance
_geom_bond_publ_flag
O3 H3 . 0.867(15) ?
O3 C40 . 1.351(2) ?
O1 H1 . 0.867(15) ?
O1 C32 . 1.358(2) ?
N2 C11 . 1.4283(19) ?
N2 C34 . 1.278(2) ?
O4 C39 . 1.359(2) ?
O4 C41 . 1.433(2) ?
N1 C1 . 1.431(2) ?
N1 C26 . 1.281(2) ?
O2 C31 . 1.359(3) ?
O2 C33 . 1.449(2) ?
C11 C12 . 1.402(2) ?
C11 C10 . 1.406(2) ?
C1 C6 . 1.408(2) ?
C1 C2 . 1.404(3) ?
C40 C35 . 1.395(3) ?
C40 C39 . 1.410(2) ?
C12 C13 . 1.391(2) ?
C12 C23 . 1.521(2) ?
C10 C20 . 1.518(2) ?
C10 C9 . 1.390(2) ?
C34 H34 . 0.9500 ?
C34 C35 . 1.456(2) ?
C6 C17 . 1.517(3) ?
C6 C5 . 1.391(2) ?
C35 C36 . 1.405(3) ?
C39 C38 . 1.379(3) ?
C2 C14 . 1.530(2) ?
C2 C3 . 1.395(2) ?
C26 H26 . 0.9500 ?
C26 C27 . 1.450(2) ?
C20 H20 . 1.0000 ?
C20 C22 . 1.534(2) ?
C20 C21 . 1.525(3) ?
C27 C32 . 1.397(3) ?
C27 C28 . 1.406(3) ?
C17 H17 . 1.0000 ?
C17 C19 . 1.527(3) ?
C17 C18 . 1.531(3) ?
C13 H13 . 0.9500 ?
C13 C8 . 1.388(3) ?
C9 H9 . 0.9500 ?
C9 C8 . 1.382(3) ?
C32 C31 . 1.406(3) ?
C5 H5 . 0.9500 ?
C5 C4 . 1.392(3) ?
C8 C7 . 1.518(2) ?
C14 H14 . 1.0000 ?
C14 C15 . 1.527(3) ?
C14 C16 . 1.524(3) ?
C23 H23 . 1.0000 ?
C23 C25 . 1.532(3) ?
C23 C24 . 1.532(3) ?
C4 C3 . 1.390(3) ?
C4 C7 . 1.522(2) ?
C38 H38 . 0.9500 ?
C38 C37 . 1.386(3) ?
C3 H3A . 0.9500 ?
C22 H22A . 0.9800 ?
C22 H22B . 0.9800 ?
C22 H22C . 0.9800 ?
C25 H25A . 0.9800 ?
C25 H25B . 0.9800 ?
C25 H25C . 0.9800 ?
C15 H15A . 0.9800 ?
C15 H15B . 0.9800 ?
C15 H15C . 0.9800 ?
C36 H36 . 0.9500 ?
C36 C37 . 1.372(3) ?
C19 H19A . 0.9800 ?
C19 H19B . 0.9800 ?
C19 H19C . 0.9800 ?
C18 H18A . 0.9800 ?
C18 H18B . 0.9800 ?
C18 H18C . 0.9800 ?
C31 C30 . 1.382(3) ?
C30 H30 . 0.9500 ?
C30 C29 . 1.388(4) ?
C16 H16A . 0.9800 ?
C16 H16B . 0.9800 ?
C16 H16C . 0.9800 ?
C24 H24A . 0.9800 ?
C24 H24B . 0.9800 ?
C24 H24C . 0.9800 ?
C41 H41A . 0.9800 ?
C41 H41B . 0.9800 ?
C41 H41C . 0.9800 ?
C37 H37 . 0.9500 ?
C28 H28 . 0.9500 ?
C28 C29 . 1.370(3) ?
C29 H29 . 0.9500 ?
C7 H7A . 0.9900 ?
C7 H7B . 0.9900 ?
C21 H21A . 0.9800 ?
C21 H21B . 0.9800 ?
C21 H21C . 0.9800 ?
C33 H33A . 0.9800 ?
C33 H33B . 0.9800 ?
C33 H33C . 0.9800 ?

loop_
_geom_hbond_atom_site_label_D
_geom_hbond_atom_site_label_H
_geom_hbond_atom_site_label_A
_geom_hbond_site_symmetry_A
_geom_hbond_distance_DH
_geom_hbond_distance_HA
_geom_hbond_distance_DA
_geom_hbond_angle_DHA
_geom_hbond_publ_flag
O3 H3 N2 . 0.867(15) 1.791(16) 2.5912(17) 152.6(19) yes
O1 H1 N1 . 0.867(15) 1.798(17) 2.5991(19) 153(2) yes
C41 H41B O2 1_556 0.98 2.49 3.452(3) 168.4 yes

loop_
_geom_torsion_atom_site_label_1
_geom_torsion_atom_site_label_2
_geom_torsion_atom_site_label_3
_geom_torsion_atom_site_label_4
_geom_torsion_site_symmetry_1
_geom_torsion_site_symmetry_2
_geom_torsion_site_symmetry_3
_geom_torsion_site_symmetry_4
_geom_torsion
_geom_torsion_publ_flag
O3 C40 C35 C34 . . . . 2.5(2) ?
O3 C40 C35 C36 . . . . -179.12(16) ?
O3 C40 C39 O4 . . . . -1.1(2) ?
O3 C40 C39 C38 . . . . 179.22(16) ?
O1 C32 C31 O2 . . . . -1.5(2) ?
O1 C32 C31 C30 . . . . -179.72(17) ?
N2 C11 C12 C13 . . . . 177.89(15) ?
N2 C11 C12 C23 . . . . -3.2(2) ?
N2 C11 C10 C20 . . . . -0.9(2) ?
N2 C11 C10 C9 . . . . -178.65(15) ?
N2 C34 C35 C40 . . . . -2.1(3) ?
N2 C34 C35 C36 . . . . 179.51(17) ?
O4 C39 C38 C37 . . . . -179.43(19) ?
N1 C1 C6 C17 . . . . -6.6(2) ?
N1 C1 C6 C5 . . . . 175.87(15) ?
N1 C1 C2 C14 . . . . 1.2(2) ?
N1 C1 C2 C3 . . . . -176.08(15) ?
N1 C26 C27 C32 . . . . 0.0(3) ?
N1 C26 C27 C28 . . . . -178.98(17) ?
O2 C31 C30 C29 . . . . -177.0(2) ?
C11 N2 C34 C35 . . . . 177.84(15) ?
C11 C12 C13 C8 . . . . -0.1(3) ?
C11 C12 C23 C25 . . . . -86.5(2) ?
C11 C12 C23 C24 . . . . 148.19(17) ?
C11 C10 C20 C22 . . . . -121.14(18) ?
C11 C10 C20 C21 . . . . 114.75(19) ?
C11 C10 C9 C8 . . . . 2.0(3) ?
C1 N1 C26 C27 . . . . 179.37(15) ?
C1 C6 C17 C19 . . . . 153.14(16) ?
C1 C6 C17 C18 . . . . -82.3(2) ?
C1 C6 C5 C4 . . . . 0.2(3) ?
C1 C2 C14 C15 . . . . -79.1(2) ?
C1 C2 C14 C16 . . . . 156.29(16) ?
C1 C2 C3 C4 . . . . 0.5(3) ?
C40 C35 C36 C37 . . . . -0.5(3) ?
C40 C39 C38 C37 . . . . 0.2(3) ?
C12 C11 C10 C20 . . . . 173.55(15) ?
C12 C11 C10 C9 . . . . -4.2(2) ?
C12 C13 C8 C9 . . . . -2.0(3) ?
C12 C13 C8 C7 . . . . 178.19(19) ?
C10 C11 C12 C13 . . . . 3.3(2) ?
C10 C11 C12 C23 . . . . -177.79(15) ?
C10 C9 C8 C13 . . . . 1.0(3) ?
C10 C9 C8 C7 . . . . -179.16(19) ?
C34 N2 C11 C12 . . . . 109.56(18) ?
C34 N2 C11 C10 . . . . -75.8(2) ?
C34 C35 C36 C37 . . . . 177.86(19) ?
C6 C1 C2 C14 . . . . 176.57(15) ?
C6 C1 C2 C3 . . . . -0.7(2) ?
C6 C5 C4 C3 . . . . -0.3(3) ?
C6 C5 C4 C7 . . . . -178.75(18) ?
C35 C40 C39 O4 . . . . 177.23(15) ?
C35 C40 C39 C38 . . . . -2.4(2) ?
C35 C36 C37 C38 . . . . -1.8(3) ?
C39 C40 C35 C34 . . . . -175.79(15) ?
C39 C40 C35 C36 . . . . 2.6(3) ?
C39 C38 C37 C36 . . . . 1.9(3) ?
C2 C1 C6 C17 . . . . 177.89(15) ?
C2 C1 C6 C5 . . . . 0.3(2) ?
C26 N1 C1 C6 . . . . 108.15(19) ?
C26 N1 C1 C2 . . . . -76.2(2) ?
C26 C27 C32 O1 . . . . -0.1(3) ?
C26 C27 C32 C31 . . . . -178.83(16) ?
C26 C27 C28 C29 . . . . 179.62(18) ?
C20 C10 C9 C8 . . . . -175.86(17) ?
C27 C32 C31 O2 . . . . 177.26(16) ?
C27 C32 C31 C30 . . . . -1.0(3) ?
C27 C28 C29 C30 . . . . -0.6(3) ?
C17 C6 C5 C4 . . . . -177.33(17) ?
C13 C12 C23 C25 . . . . 92.4(2) ?
C13 C12 C23 C24 . . . . -33.0(2) ?
C13 C8 C7 C4 . . . . 130.3(2) ?
C9 C10 C20 C22 . . . . 56.6(2) ?
C9 C10 C20 C21 . . . . -67.5(2) ?
C9 C8 C7 C4 . . . . -49.5(3) ?
C32 C27 C28 C29 . . . . 0.6(3) ?
C32 C31 C30 C29 . . . . 1.1(3) ?
C5 C6 C17 C19 . . . . -29.4(2) ?
C5 C6 C17 C18 . . . . 95.1(2) ?
C5 C4 C3 C2 . . . . -0.1(3) ?
C5 C4 C7 C8 . . . . -34.7(3) ?
C14 C2 C3 C4 . . . . -176.71(17) ?
C23 C12 C13 C8 . . . . -179.00(17) ?
C3 C2 C14 C15 . . . . 98.0(2) ?
C3 C2 C14 C16 . . . . -26.6(2) ?
C3 C4 C7 C8 . . . . 146.9(2) ?
C31 C30 C29 C28 . . . . -0.3(3) ?
C41 O4 C39 C40 . . . . -178.36(16) ?
C41 O4 C39 C38 . . . . 1.3(3) ?
C28 C27 C32 O1 . . . . 178.83(16) ?
C28 C27 C32 C31 . . . . 0.1(3) ?
C7 C4 C3 C2 . . . . 178.41(19) ?
C33 O2 C31 C32 . . . . 174.40(18) ?
C33 O2 C31 C30 . . . . -7.5(3) ?
